data_4517366
loop_
_publ_author_name
'Ji, Wangqin'
'Wu, Hai-Hong'
'Zhang, Junliang'

_publ_section_title
;
 Axially Chiral Biaryl Monophosphine Oxides Enabled by
 Palladium/WJ-Phos-Catalyzed Asymmetric Suzuki--Miyaura Cross-coupling
;
_journal_issue 2
_journal_name_full 'ACS Catalysis'
_journal_page_first 1548
_journal_page_last 1554
_journal_paper_doi 10.1021/acscatal.9b04354
_journal_volume 10
_journal_year 2020
_chemical_formula_moiety 'C32 H23 O P'
_chemical_formula_sum 'C32 H23 O P'
_chemical_formula_weight 454.47
_space_group_crystal_system monoclinic
_space_group_IT_number 4
_space_group_name_Hall 'P 2yb'
_space_group_name_H-M_alt 'P 1 21 1'
_atom_sites_solution_hydrogens geom
_atom_sites_solution_primary dual
_audit_creation_date 2018-12-11
_audit_creation_method
;
Olex2 1.2
(compiled 2018.05.29 svn.r3508 for OlexSys, GUI svn.r5506)
;
_cell_angle_alpha 90
_cell_angle_beta 93.7220(10)
_cell_angle_gamma 90
_cell_formula_units_Z 2
_cell_length_a 9.50520(10)
_cell_length_b 11.44810(10)
_cell_length_c 11.03120(10)
_cell_measurement_reflns_used 22190
_cell_measurement_temperature 293(2)
_cell_measurement_theta_max 74.1330
_cell_measurement_theta_min 3.9290
_cell_volume 1197.84(2)
_computing_cell_refinement 'CrysAlisPro 1.171.39.32a (Rigaku OD, 2017)'
_computing_data_collection 'CrysAlisPro 1.171.39.32a (Rigaku OD, 2017)'
_computing_data_reduction 'CrysAlisPro 1.171.39.32a (Rigaku OD, 2017)'
_computing_molecular_graphics 'Olex2 (Dolomanov et al., 2009)'
_computing_publication_material 'Olex2 (Dolomanov et al., 2009)'
_computing_structure_refinement 'ShelXL (Sheldrick, 2015)'
_computing_structure_solution 'ShelXT (Sheldrick, 2015)'
_diffrn_ambient_temperature 293(2)
_diffrn_detector 'CCD plate'
_diffrn_measured_fraction_theta_full 0.997
_diffrn_measured_fraction_theta_max 0.997
_diffrn_measurement_details
;
List of Runs (angles in degrees, time in seconds):

  # Type    Start    End  Width  t~exp~   \w     \q     \k     \f   Frames
--------------------------------------------------------------------------
  1  \w    -52.00  21.00   1.00    1.00    --    0.00   8.00 -30.00   73
  2  \w    152.00 179.00   1.00    1.00    --   95.80   8.00 -30.00   27
  3  \w     92.00 125.00   1.00    1.00    --   95.80   8.00 -30.00   33
  4  \w     43.00  80.00   1.00    1.00    --   95.80  -8.00 154.00   37
  5  \w    -30.00  41.00   1.00    1.00    --    0.00  82.00-180.00   71
  6  \w    -85.00 -19.00   1.00    1.00    --    0.00  -8.00 154.00   66
  7  \w    -19.00  39.00   1.00    1.00    --    0.00  38.00 -30.00   58
  8  \w     43.00  77.00   1.00    1.00    --    0.00  57.00  60.00   34
  9  \w    -48.00  18.00   1.00    1.00    --    0.00 -38.00  60.00   66
 10  \w    -81.00 -55.00   1.00    1.00    --    0.00 -38.00  60.00   26
 11  \w     47.00  73.00   1.00    1.00    --    0.00  82.00-180.00   26
 12  \w     -5.00  40.00   1.00    1.00    --    0.00  57.00  90.00   45
 13  \w    -23.00  49.00   1.00    1.00    --    0.00  19.00 120.00   72
 14  \w    -44.00  10.00   1.00    1.00    --    0.00 -57.00  90.00   54
 15  \w    -16.00  19.00   1.00    1.00    --    0.00 -38.00   0.00   35
 16  \w    -43.00  17.00   1.00    1.00    --    0.00 -38.00-150.00   60
 17  \w     45.00  86.00   1.00    1.00    --    0.00  38.00 -30.00   41
 18  \w     45.00  70.00   1.00    1.00    --    0.00  57.00  90.00   25
 19  \w     -4.00  34.00   1.00    1.00    --    0.00  57.00  60.00   38
 20  \w     65.00  91.00   1.00    1.00    --   95.80  77.00-150.00   26
 21  \w     63.00  88.00   1.00    1.00    --   95.80  82.00  30.00   25
 22  \w     75.00 185.00   1.00    1.00    --   95.80  45.00-150.00  110
 23  \w     63.00  89.00   1.00    1.00    --   95.80  82.00 120.00   26
 24  \w     67.00  99.00   1.00    1.00    --   95.80  73.00  51.52   32
 25  \w    137.00 163.00   1.00    1.00    --   95.80  77.00  71.72   26
 26  \w     86.00 112.00   1.00    1.00    --   95.80 -82.00  30.00   26
 27  \w      6.00 128.00   1.00    1.00    --   95.80 -82.00 -60.00  122
 28  \w    102.00 128.00   1.00    1.00    --   95.80  73.00  51.52   26
 29  \w     74.00 100.00   1.00    1.00    --   95.80  61.00-150.00   26
 30  \w      8.00  33.00   1.00    1.00    --   95.80 -82.00  90.00   25
 31  \w     36.00 119.00   1.00    1.00    --   95.80 -82.00  90.00   83
 32  \w     67.00  93.00   1.00    1.00    --   95.80  78.00-103.56   26
 33  \w     97.00 185.00   1.00    1.00    --   95.80  78.00-103.56   88
 34  \w     63.00  88.00   1.00    1.00    --   95.80  82.00-180.00   25
 35  \w     71.00  96.00   1.00    1.00    --   95.80  61.00-120.00   25
 36  \w     71.00 114.00   1.00    1.00    --   95.80  61.00 120.00   43
 37  \w    136.00 173.00   1.00    1.00    --   95.80  54.00 143.36   37
 38  \w    102.00 128.00   1.00    1.00    --   95.80  82.00 -30.00   26
 39  \w     65.00 123.00   1.00    1.00    --   95.80  77.00   0.00   58
 40  \w     65.00 115.00   1.00    1.00    --   95.80  77.00  71.72   50
 41  \w     69.00  95.00   1.00    1.00    --   95.80  66.00 -48.38   26
 42  \w     70.00  96.00   1.00    1.00    --   95.80  65.00-111.64   26
 43  \w     63.00  88.00   1.00    1.00    --   95.80  82.00 150.00   25
 44  \w     73.00 105.00   1.00    1.00    --   95.80  54.00 143.36   32
 45  \w     63.00  97.00   1.00    1.00    --   95.80  82.00 -30.00   34
 46  \w     65.00 102.00   1.00    1.00    --   95.80  77.00  60.00   37
 47  \w    119.00 182.00   1.00    1.00    --   95.80  77.00 -35.07   63
 48  \w    145.00 171.00   1.00    1.00    --   95.80  61.00-120.00   26
 49  \w     65.00  90.00   1.00    1.00    --   95.80  77.00  30.00   25
 50  \w    120.00 183.00   1.00    1.00    --   95.80  77.00  30.00   63
 51  \w     65.00  90.00   1.00    1.00    --   95.80  77.00 -35.07   25
 52  \w    140.00 169.00   1.00    1.00    --   95.80  67.00 158.89   29
 53  \w    115.00 182.00   1.00    1.00    --   95.80  82.00 -60.00   67
 54  \w     65.00  91.00   1.00    1.00    --   95.80  77.00  90.00   26
 55  \w     15.00  41.00   1.00    1.00    --   95.80 -82.00 -30.00   26
 56  \w     69.00 104.00   1.00    1.00    --   95.80  67.00 158.89   35
 57  \w     71.00 133.00   1.00    1.00    --   95.80  61.00 -60.00   62
 58  \w     65.00  90.00   1.00    1.00    --   95.80  77.00-180.00   25
 59  \w     65.00  91.00   1.00    1.00    --   95.80  77.00-120.00   26
 60  \w     63.00  89.00   1.00    1.00    --   95.80  82.00   0.00   26
 61  \w    121.00 185.00   1.00    1.00    --   95.80  82.00   0.00   64
 62  \w     78.00 107.00   1.00    1.00    --   95.80  38.00  -4.58   29
 63  \w    153.00 179.00   1.00    1.00    --   95.80  38.00  -4.58   26
 64  \w     79.00 105.00   1.00    1.00    --   95.80  45.00  60.00   26
 65  \w     71.00 103.00   1.00    1.00    --   95.80  61.00 -90.00   32
 66  \w     65.00  90.00   1.00    1.00    --   95.80  77.00 120.00   25
 67  \w     79.00 182.00   1.00    1.00    --   95.80  30.00 120.00  103
 68  \w     66.00 128.00   1.00    1.00    --   95.80 -82.00 150.00   62
 69  \w     17.00  43.00   1.00    1.00    --   95.80 -82.00 150.00   26
 70  \w    141.00 166.00   1.00    1.00    --   95.80  82.00-180.00   25
 71  \w     63.00  89.00   1.00    1.00    --   95.80  82.00 -90.00   26
 72  \w     63.00  89.00   1.00    1.00    --   95.80  82.00 -60.00   26
 73  \w     45.00 102.00   1.00    1.00    --   95.80 -82.00 -30.00   57
 74  \w     81.00 181.00   1.00    1.00    --   95.80  30.00-180.00  100
 75  \w     42.00 128.00   1.00    1.00    --   95.80 -82.00-150.00   86
 76  \w     49.00  77.00   1.00    1.00    --   95.80 -82.00  30.00   28
;
_diffrn_measurement_device 'four-circle diffractometer'
_diffrn_measurement_device_type 'XtaLAB AFC12 (RINC): Kappa dual home/near'
_diffrn_measurement_method '\w scans'
_diffrn_orient_matrix_type 'CrysAlisPro convention (1999,Acta A55,543-557)'
_diffrn_orient_matrix_UB_11 -0.0505196000
_diffrn_orient_matrix_UB_12 0.0065046000
_diffrn_orient_matrix_UB_13 0.1296964000
_diffrn_orient_matrix_UB_21 0.1538323000
_diffrn_orient_matrix_UB_22 0.0129018000
_diffrn_orient_matrix_UB_23 0.0513083000
_diffrn_orient_matrix_UB_31 -0.0124211000
_diffrn_orient_matrix_UB_32 0.1338342000
_diffrn_orient_matrix_UB_33 -0.0112793000
_diffrn_radiation_monochromator graphite
_diffrn_radiation_probe x-ray
_diffrn_radiation_type CuK\a
_diffrn_radiation_wavelength 1.54184
_diffrn_reflns_av_R_equivalents 0.0850
_diffrn_reflns_av_unetI/netI 0.0327
_diffrn_reflns_Laue_measured_fraction_full 0.997
_diffrn_reflns_Laue_measured_fraction_max 0.997
_diffrn_reflns_limit_h_max 11
_diffrn_reflns_limit_h_min -11
_diffrn_reflns_limit_k_max 13
_diffrn_reflns_limit_k_min -13
_diffrn_reflns_limit_l_max 13
_diffrn_reflns_limit_l_min -13
_diffrn_reflns_number 26960
_diffrn_reflns_point_group_measured_fraction_full 0.947
_diffrn_reflns_point_group_measured_fraction_max 0.947
_diffrn_reflns_theta_full 67.047
_diffrn_reflns_theta_max 67.047
_diffrn_reflns_theta_min 4.016
_diffrn_source 'fine-focus sealed X-ray tube'
_diffrn_source_type 'Enhance (Cu) X-ray Source'
_exptl_absorpt_coefficient_mu 1.181
_exptl_absorpt_correction_T_max 1.00000
_exptl_absorpt_correction_T_min 0.66704
_exptl_absorpt_correction_type multi-scan
_exptl_absorpt_process_details
;
CrysAlisPro 1.171.39.32a (Rigaku Oxford Diffraction, 2017)
Empirical absorption correction using spherical harmonics,
 implemented in SCALE3 ABSPACK scaling algorithm.
;
_exptl_crystal_colour 'clear light colourless'
_exptl_crystal_colour_lustre clear
_exptl_crystal_colour_modifier light
_exptl_crystal_colour_primary colourless
_exptl_crystal_density_diffrn 1.260
_exptl_crystal_description block
_exptl_crystal_F_000 476
_exptl_crystal_size_max 0.48
_exptl_crystal_size_mid 0.46
_exptl_crystal_size_min 0.38
_refine_diff_density_max 0.276
_refine_diff_density_min -0.238
_refine_diff_density_rms 0.038
_refine_ls_abs_structure_details
;
 Flack x determined using 1718 quotients [(I+)-(I-)]/[(I+)+(I-)]
 (Parsons, Flack and Wagner, Acta Cryst. B69 (2013) 249-259).
;
_refine_ls_abs_structure_Flack 0.003(12)
_refine_ls_extinction_coef 0.0131(13)
_refine_ls_extinction_expression Fc^*^=kFc[1+0.001xFc^2^\l^3^/sin(2\q)]^-1/4^
_refine_ls_extinction_method 'SHELXL-2016/6 (Sheldrick 2016)'
_refine_ls_goodness_of_fit_ref 1.053
_refine_ls_hydrogen_treatment constr
_refine_ls_matrix_type full
_refine_ls_number_parameters 308
_refine_ls_number_reflns 4056
_refine_ls_number_restraints 1
_refine_ls_restrained_S_all 1.053
_refine_ls_R_factor_all 0.0357
_refine_ls_R_factor_gt 0.0354
_refine_ls_shift/su_max 0.000
_refine_ls_shift/su_mean 0.000
_refine_ls_structure_factor_coef Fsqd
_refine_ls_weighting_details 'w=1/[\s^2^(Fo^2^)+(0.0748P)^2^+0.0019P] where P=(Fo^2^+2Fc^2^)/3'
_refine_ls_weighting_scheme calc
_refine_ls_wR_factor_gt 0.0971
_refine_ls_wR_factor_ref 0.0974
_reflns_Friedel_coverage 0.801
_reflns_Friedel_fraction_full 0.891
_reflns_Friedel_fraction_max 0.891
_reflns_number_gt 3994
_reflns_number_total 4056
_reflns_threshold_expression 'I > 2\s(I)'
_cod_data_source_file cs9b04354_si_002.cif
_cod_data_source_block exp_586
_cod_depositor_comments 'Adding full bibliography for 4517365--4517367.cif.'
_cod_database_code 4517366
_shelx_shelxl_version_number 2016/6
_shelx_space_group_comment
;
The symmetry employed for this shelxl refinement is uniquely defined
by the following loop, which should always be used as a source of
symmetry information in preference to the above space-group names.
They are only intended as comments.
;
_shelx_estimated_absorpt_t_max 0.662
_shelx_estimated_absorpt_t_min 0.601
_reflns_odcompleteness_completeness 99.96
_reflns_odcompleteness_iscentric 1
_reflns_odcompleteness_theta 66.97
_olex2_refinement_description
;
1. Fixed Uiso
 At 1.2 times of:
  All C(H) groups
2.a Aromatic/amide H refined with riding coordinates:
 C2(H2), C3(H3), C4(H4), C5(H5), C6(H6), C8(H8), C9(H9), C10(H10), C11(H11),
 C12(H12), C15(H15), C16(H16), C18(H18), C19(H19), C20(H20), C21(H21), C24(H24),
  C25(H25), C26(H26), C28(H28), C29(H29), C30(H30), C31(H31)
;
_olex2_submission_special_instructions 'No special instructions were received'
_oxdiff_exptl_absorpt_empirical_details
;
Empirical correction (ABSPACK) includes:
- Absorption correction using spherical harmonics
- Frame scaling
;
_oxdiff_exptl_absorpt_empirical_full_max 4.471
_oxdiff_exptl_absorpt_empirical_full_min 0.436

loop_
_space_group_symop_operation_xyz
'x, y, z'
'-x, y+1/2, -z'

loop_
_atom_site_label
_atom_site_type_symbol
_atom_site_fract_x
_atom_site_fract_y
_atom_site_fract_z
_atom_site_U_iso_or_equiv
_atom_site_adp_type
_atom_site_occupancy
_atom_site_site_symmetry_order
_atom_site_calc_flag
_atom_site_refinement_flags_posn
P1 P 0.79208(5) 0.47159(5) 0.16607(4) 0.03360(18) Uani 1 1 d .
O1 O 0.72265(18) 0.57295(19) 0.10561(15) 0.0459(4) Uani 1 1 d .
C1 C 0.9615(2) 0.4415(2) 0.1060(2) 0.0399(6) Uani 1 1 d .
C2 C 0.9934(3) 0.3414(3) 0.0429(2) 0.0509(7) Uani 1 1 d .
H2 H 0.926109 0.282958 0.029876 0.061 Uiso 1 1 calc R
C3 C 1.1268(4) 0.3286(4) -0.0008(3) 0.0644(9) Uani 1 1 d .
H3 H 1.148530 0.261734 -0.043748 0.077 Uiso 1 1 calc R
C4 C 1.2254(3) 0.4139(4) 0.0192(3) 0.0701(10) Uani 1 1 d .
H4 H 1.314261 0.404490 -0.010117 0.084 Uiso 1 1 calc R
C5 C 1.1958(4) 0.5138(4) 0.0820(4) 0.0744(10) Uani 1 1 d .
H5 H 1.264310 0.571128 0.095447 0.089 Uiso 1 1 calc R
C6 C 1.0633(3) 0.5284(3) 0.1251(3) 0.0575(7) Uani 1 1 d .
H6 H 1.042201 0.596155 0.166746 0.069 Uiso 1 1 calc R
C7 C 0.6869(2) 0.3403(2) 0.1510(2) 0.0385(5) Uani 1 1 d .
C8 C 0.6593(3) 0.2676(3) 0.2469(3) 0.0512(7) Uani 1 1 d .
H8 H 0.700371 0.282922 0.324028 0.061 Uiso 1 1 calc R
C9 C 0.5713(4) 0.1726(3) 0.2287(3) 0.0613(8) Uani 1 1 d .
H9 H 0.553306 0.124394 0.293744 0.074 Uiso 1 1 calc R
C10 C 0.5097(3) 0.1485(3) 0.1148(3) 0.0574(7) Uani 1 1 d .
H10 H 0.450611 0.084132 0.103232 0.069 Uiso 1 1 calc R
C11 C 0.5357(3) 0.2196(3) 0.0185(3) 0.0530(7) Uani 1 1 d .
H11 H 0.494318 0.203354 -0.058346 0.064 Uiso 1 1 calc R
C12 C 0.6235(3) 0.3153(3) 0.0360(2) 0.0477(6) Uani 1 1 d .
H12 H 0.640466 0.363515 -0.029322 0.057 Uiso 1 1 calc R
C13 C 0.7797(2) 0.5692(2) 0.40091(19) 0.0348(5) Uani 1 1 d .
C14 C 0.8381(2) 0.4872(2) 0.32804(18) 0.0350(5) Uani 1 1 d .
C15 C 0.9384(2) 0.4054(2) 0.3799(2) 0.0406(5) Uani 1 1 d .
H15 H 0.976468 0.349412 0.330456 0.049 Uiso 1 1 calc R
C16 C 0.9791(3) 0.4079(3) 0.4999(2) 0.0452(6) Uani 1 1 d .
H16 H 1.044157 0.353465 0.531586 0.054 Uiso 1 1 calc R
C17 C 0.9239(2) 0.4921(3) 0.5775(2) 0.0426(6) Uani 1 1 d .
C18 C 0.9652(3) 0.4965(3) 0.7033(2) 0.0582(8) Uani 1 1 d .
H18 H 1.031176 0.443348 0.736087 0.070 Uiso 1 1 calc R
C19 C 0.9091(4) 0.5779(4) 0.7767(3) 0.0671(9) Uani 1 1 d .
H19 H 0.936260 0.579183 0.859256 0.081 Uiso 1 1 calc R
C20 C 0.8109(3) 0.6593(4) 0.7285(3) 0.0637(9) Uani 1 1 d .
H20 H 0.773930 0.714763 0.779208 0.076 Uiso 1 1 calc R
C21 C 0.7687(3) 0.6581(3) 0.6071(2) 0.0501(6) Uani 1 1 d .
H21 H 0.703856 0.713129 0.576222 0.060 Uiso 1 1 calc R
C22 C 0.8231(2) 0.5738(3) 0.5282(2) 0.0387(5) Uani 1 1 d .
C23 C 0.6741(2) 0.6596(2) 0.3553(2) 0.0358(5) Uani 1 1 d .
C24 C 0.7202(3) 0.7608(2) 0.3049(2) 0.0428(5) Uani 1 1 d .
H24 H 0.815033 0.768721 0.290570 0.051 Uiso 1 1 calc R
C25 C 0.6269(3) 0.8531(3) 0.2745(3) 0.0511(6) Uani 1 1 d .
H25 H 0.660474 0.921151 0.240506 0.061 Uiso 1 1 calc R
C26 C 0.4877(3) 0.8432(3) 0.2946(3) 0.0518(7) Uani 1 1 d .
H26 H 0.427087 0.905319 0.275985 0.062 Uiso 1 1 calc R
C27 C 0.4344(3) 0.7395(3) 0.3434(2) 0.0450(6) Uani 1 1 d .
C28 C 0.2900(3) 0.7266(4) 0.3648(3) 0.0634(8) Uani 1 1 d .
H28 H 0.227862 0.787425 0.344843 0.076 Uiso 1 1 calc R
C29 C 0.2404(3) 0.6271(4) 0.4138(4) 0.0711(10) Uani 1 1 d .
H29 H 0.145448 0.620992 0.428687 0.085 Uiso 1 1 calc R
C30 C 0.3323(3) 0.5333(4) 0.4421(3) 0.0650(9) Uani 1 1 d .
H30 H 0.297261 0.464661 0.473576 0.078 Uiso 1 1 calc R
C31 C 0.4721(3) 0.5423(3) 0.4238(3) 0.0510(7) Uani 1 1 d .
H31 H 0.531775 0.479957 0.444140 0.061 Uiso 1 1 calc R
C32 C 0.5279(2) 0.6452(2) 0.3741(2) 0.0385(5) Uani 1 1 d .

loop_
_atom_site_aniso_label
_atom_site_aniso_U_11
_atom_site_aniso_U_22
_atom_site_aniso_U_33
_atom_site_aniso_U_23
_atom_site_aniso_U_13
_atom_site_aniso_U_12
P1 0.0382(3) 0.0320(3) 0.0303(3) -0.0001(2) -0.00024(18) 0.0024(2)
O1 0.0532(9) 0.0421(11) 0.0413(8) 0.0023(8) -0.0052(7) 0.0083(8)
C1 0.0456(11) 0.0438(16) 0.0306(10) 0.0036(9) 0.0047(9) 0.0035(9)
C2 0.0592(14) 0.0529(18) 0.0408(12) -0.0016(12) 0.0050(11) 0.0095(12)
C3 0.0723(19) 0.075(2) 0.0475(15) 0.0014(15) 0.0162(13) 0.0270(18)
C4 0.0555(15) 0.096(3) 0.0609(18) 0.0159(19) 0.0226(14) 0.0143(18)
C5 0.0548(16) 0.087(3) 0.084(2) 0.0032(19) 0.0218(15) -0.0134(16)
C6 0.0568(16) 0.0560(19) 0.0615(18) -0.0060(14) 0.0168(12) -0.0074(13)
C7 0.0371(10) 0.0383(14) 0.0395(11) -0.0023(10) -0.0012(9) 0.0013(9)
C8 0.0624(15) 0.0470(17) 0.0435(13) -0.0005(11) -0.0017(11) -0.0089(12)
C9 0.0735(18) 0.053(2) 0.0580(16) 0.0045(14) 0.0076(13) -0.0127(15)
C10 0.0557(15) 0.0431(17) 0.0727(19) -0.0077(14) -0.0013(13) -0.0105(12)
C11 0.0499(14) 0.0520(18) 0.0554(15) -0.0100(13) -0.0091(11) -0.0011(12)
C12 0.0510(13) 0.0489(16) 0.0421(12) 0.0009(11) -0.0060(10) -0.0025(11)
C13 0.0330(9) 0.0370(13) 0.0342(10) 0.0014(9) 0.0015(8) -0.0044(9)
C14 0.0343(9) 0.0368(14) 0.0335(10) 0.0010(10) 0.0003(7) -0.0002(9)
C15 0.0399(11) 0.0425(15) 0.0392(12) 0.0025(10) 0.0018(9) 0.0069(10)
C16 0.0421(12) 0.0491(16) 0.0435(12) 0.0089(12) -0.0043(10) 0.0026(10)
C17 0.0436(11) 0.0495(17) 0.0342(11) 0.0046(10) -0.0021(9) -0.0070(11)
C18 0.0666(15) 0.067(2) 0.0388(13) 0.0044(13) -0.0112(11) -0.0007(15)
C19 0.0829(19) 0.084(3) 0.0325(12) -0.0046(15) -0.0106(12) -0.0057(19)
C20 0.0758(19) 0.073(2) 0.0424(14) -0.0172(15) 0.0054(13) -0.0041(17)
C21 0.0540(14) 0.0554(18) 0.0408(13) -0.0083(12) 0.0015(10) 0.0002(12)
C22 0.0380(10) 0.0451(15) 0.0332(11) -0.0023(10) 0.0030(8) -0.0074(10)
C23 0.0419(11) 0.0332(13) 0.0323(10) -0.0049(9) 0.0013(8) 0.0005(9)
C24 0.0513(13) 0.0364(15) 0.0409(11) -0.0034(10) 0.0048(9) -0.0037(10)
C25 0.0739(17) 0.0337(15) 0.0457(13) 0.0006(11) 0.0050(12) -0.0007(12)
C26 0.0681(16) 0.0359(15) 0.0507(14) -0.0016(11) -0.0009(12) 0.0150(12)
C27 0.0486(13) 0.0455(16) 0.0406(12) -0.0066(11) 0.0010(10) 0.0088(11)
C28 0.0464(14) 0.076(2) 0.0682(18) -0.0014(17) 0.0036(12) 0.0194(15)
C29 0.0405(14) 0.093(3) 0.080(2) 0.004(2) 0.0078(13) 0.0032(15)
C30 0.0497(15) 0.073(2) 0.073(2) 0.0115(17) 0.0068(13) -0.0102(14)
C31 0.0469(13) 0.0503(18) 0.0556(15) 0.0072(12) 0.0014(11) -0.0021(11)
C32 0.0407(11) 0.0404(14) 0.0342(10) -0.0036(9) 0.0011(8) 0.0032(10)

loop_
_atom_type_symbol
_atom_type_description
_atom_type_scat_dispersion_real
_atom_type_scat_dispersion_imag
_atom_type_scat_source
C C 0.0181 0.0091 'International Tables Vol C Tables 4.2.6.8 and 6.1.1.4'
H H 0.0000 0.0000 'International Tables Vol C Tables 4.2.6.8 and 6.1.1.4'
O O 0.0492 0.0322 'International Tables Vol C Tables 4.2.6.8 and 6.1.1.4'
P P 0.2955 0.4335 'International Tables Vol C Tables 4.2.6.8 and 6.1.1.4'

loop_
_geom_angle_atom_site_label_1
_geom_angle_atom_site_label_2
_geom_angle_atom_site_label_3
_geom_angle
O1 P1 C1 111.50(11)
O1 P1 C7 112.62(10)
O1 P1 C14 116.04(11)
C1 P1 C14 102.41(10)
C7 P1 C1 107.90(12)
C7 P1 C14 105.57(11)
C2 C1 P1 124.7(2)
C2 C1 C6 119.6(3)
C6 C1 P1 115.6(2)
C1 C2 H2 120.2
C1 C2 C3 119.7(3)
C3 C2 H2 120.2
C2 C3 H3 120.0
C4 C3 C2 120.0(3)
C4 C3 H3 120.0
C3 C4 H4 119.4
C3 C4 C5 121.1(3)
C5 C4 H4 119.4
C4 C5 H5 120.2
C4 C5 C6 119.6(4)
C6 C5 H5 120.2
C1 C6 H6 120.0
C5 C6 C1 120.0(3)
C5 C6 H6 120.0
C8 C7 P1 124.12(19)
C8 C7 C12 118.6(2)
C12 C7 P1 117.2(2)
C7 C8 H8 119.8
C9 C8 C7 120.4(3)
C9 C8 H8 119.8
C8 C9 H9 119.7
C8 C9 C10 120.5(3)
C10 C9 H9 119.7
C9 C10 H10 120.0
C11 C10 C9 119.9(3)
C11 C10 H10 120.0
C10 C11 H11 120.0
C10 C11 C12 119.9(2)
C12 C11 H11 120.0
C7 C12 H12 119.7
C11 C12 C7 120.6(3)
C11 C12 H12 119.7
C14 C13 C22 119.6(2)
C14 C13 C23 123.97(19)
C22 C13 C23 116.4(2)
C13 C14 P1 124.06(17)
C13 C14 C15 119.79(19)
C15 C14 P1 116.12(17)
C14 C15 H15 119.4
C16 C15 C14 121.2(2)
C16 C15 H15 119.4
C15 C16 H16 119.6
C15 C16 C17 120.8(2)
C17 C16 H16 119.6
C16 C17 C18 121.8(3)
C16 C17 C22 119.0(2)
C18 C17 C22 119.2(3)
C17 C18 H18 119.6
C19 C18 C17 120.7(3)
C19 C18 H18 119.6
C18 C19 H19 119.8
C18 C19 C20 120.3(2)
C20 C19 H19 119.8
C19 C20 H20 119.7
C21 C20 C19 120.6(3)
C21 C20 H20 119.7
C20 C21 H21 119.7
C20 C21 C22 120.6(3)
C22 C21 H21 119.7
C17 C22 C13 119.5(2)
C21 C22 C13 122.1(2)
C21 C22 C17 118.5(2)
C24 C23 C13 119.6(2)
C24 C23 C32 119.7(2)
C32 C23 C13 120.4(2)
C23 C24 H24 119.3
C23 C24 C25 121.3(2)
C25 C24 H24 119.3
C24 C25 H25 119.9
C26 C25 C24 120.2(3)
C26 C25 H25 119.9
C25 C26 H26 119.7
C25 C26 C27 120.6(3)
C27 C26 H26 119.7
C26 C27 C28 121.8(3)
C26 C27 C32 119.6(2)
C28 C27 C32 118.6(3)
C27 C28 H28 119.4
C29 C28 C27 121.3(3)
C29 C28 H28 119.4
C28 C29 H29 120.0
C28 C29 C30 120.1(3)
C30 C29 H29 120.0
C29 C30 H30 119.7
C31 C30 C29 120.6(3)
C31 C30 H30 119.7
C30 C31 H31 119.5
C30 C31 C32 120.9(3)
C32 C31 H31 119.5
C27 C32 C23 118.4(2)
C31 C32 C23 123.0(2)
C31 C32 C27 118.6(2)

loop_
_geom_bond_atom_site_label_1
_geom_bond_atom_site_label_2
_geom_bond_distance
P1 O1 1.4730(19)
P1 C1 1.814(2)
P1 C7 1.807(3)
P1 C14 1.820(2)
C1 C2 1.384(4)
C1 C6 1.394(4)
C2 H2 0.9300
C2 C3 1.394(4)
C3 H3 0.9300
C3 C4 1.362(6)
C4 H4 0.9300
C4 C5 1.376(6)
C5 H5 0.9300
C5 C6 1.385(5)
C6 H6 0.9300
C7 C8 1.384(4)
C7 C12 1.398(3)
C8 H8 0.9300
C8 C9 1.379(4)
C9 H9 0.9300
C9 C10 1.379(4)
C10 H10 0.9300
C10 C11 1.373(5)
C11 H11 0.9300
C11 C12 1.384(4)
C12 H12 0.9300
C13 C14 1.376(3)
C13 C22 1.438(3)
C13 C23 1.505(3)
C14 C15 1.430(3)
C15 H15 0.9300
C15 C16 1.355(3)
C16 H16 0.9300
C16 C17 1.412(4)
C17 C18 1.418(3)
C17 C22 1.422(3)
C18 H18 0.9300
C18 C19 1.366(5)
C19 H19 0.9300
C19 C20 1.399(5)
C20 H20 0.9300
C20 C21 1.373(4)
C21 H21 0.9300
C21 C22 1.419(4)
C23 C24 1.369(4)
C23 C32 1.428(3)
C24 H24 0.9300
C24 C25 1.405(4)
C25 H25 0.9300
C25 C26 1.361(4)
C26 H26 0.9300
C26 C27 1.411(4)
C27 C28 1.416(4)
C27 C32 1.424(3)
C28 H28 0.9300
C28 C29 1.358(6)
C29 H29 0.9300
C29 C30 1.406(5)
C30 H30 0.9300
C30 C31 1.360(4)
C31 H31 0.9300
C31 C32 1.417(4)
